data_9002781
loop_
_publ_author_name
'Ondrus, P.'
'Skala, R.'
'Cisarova, I.'
'Veselovsky, F.'
'Fryda, J.'
'Cejka, J.'

_publ_section_title
;
 Description and crystal structure of vajdakite, [(MoO2)2(H2O)2As2O5].H2O -
 a new mineral from Jachymov, Czech Republic
;
_journal_name_full 'American Mineralogist'
_journal_page_first 983
_journal_page_last 990
_journal_volume 87
_journal_year 2002
_chemical_formula_sum 'As H3 Mo O6'
_chemical_name_mineral Vajdakite
_space_group_IT_number 14
_symmetry_space_group_name_Hall '-P 2ybc'
_symmetry_space_group_name_H-M 'P 1 21/c 1'
_cell_angle_alpha 90
_cell_angle_beta 101.265
_cell_angle_gamma 90
_cell_formula_units_Z 8
_cell_length_a 7.0398
_cell_length_b 12.0682
_cell_length_c 12.210
_cell_volume 1017.349
_database_code_amcsd 0002870
_exptl_crystal_density_diffrn 3.498
_cod_original_formula_sum 'Mo As O6 H3'
_cod_database_code 9002781

loop_
_space_group_symop_operation_xyz
x,y,z
x,1/2-y,1/2+z
-x,1/2+y,1/2-z
-x,-y,-z

loop_
_atom_site_aniso_label
_atom_site_aniso_U_11
_atom_site_aniso_U_22
_atom_site_aniso_U_33
_atom_site_aniso_U_12
_atom_site_aniso_U_13
_atom_site_aniso_U_23
Mo1 0.00900 0.01700 0.00700 0.00200 -0.00400 0.00000
Mo2 0.01000 0.01900 0.00700 0.00100 -0.00400 -0.00100
As1 0.01100 0.01800 0.00800 -0.00300 -0.00400 -0.00100
As2 0.01000 0.02000 0.00700 -0.00300 -0.00300 0.00000
O1 0.01800 0.03800 0.01000 0.00800 -0.00800 -0.00200
O2 0.00900 0.02500 0.00600 0.00300 -0.00100 0.00200
O3 0.03000 0.01900 0.02800 -0.00100 -0.00100 0.00000
O4 0.01800 0.03100 0.01400 0.00500 -0.00500 -0.00400
O5 0.02300 0.02000 0.02400 -0.00200 0.00500 0.00300
O6 0.01000 0.02600 0.00500 0.00400 -0.00500 -0.00200
O7 0.01600 0.02900 0.00800 0.00400 -0.00400 0.00100
O8 0.01500 0.01500 0.01100 0.00300 -0.00400 0.00000
O9 0.01500 0.02800 0.00600 0.00100 -0.00800 0.00000
Wat10 0.02000 0.02000 0.02200 -0.00100 -0.00700 0.00200
Wat11 0.03800 0.02500 0.03100 -0.01100 -0.01000 0.00000
Wat12 0.01700 0.02600 0.02700 -0.00300 -0.00800 -0.01100

loop_
_atom_site_label
_atom_site_fract_x
_atom_site_fract_y
_atom_site_fract_z
_atom_site_U_iso_or_equiv
_atom_site_type_symbol
_atom_site_attached_hydrogens
Mo1 0.62140 0.21210 0.27570 0.01200 Mo 0
Mo2 0.17990 0.23210 0.09050 0.01300 Mo 0
As1 0.20660 0.14180 -0.16260 0.01300 As 0
As2 0.62450 0.34400 0.50300 0.01300 As 0
O1 -0.03330 0.29150 0.10680 0.02400 O 0
O2 0.49630 0.19760 0.10950 0.01400 O 0
O3 0.13870 0.09510 0.10060 0.02600 O 0
O4 0.80840 0.12670 0.26710 0.02200 O 0
O5 0.71860 0.34140 0.27450 0.02200 O 0
O6 0.31470 0.26590 0.24850 0.01400 O 0
O7 0.16810 0.24320 -0.06680 0.01900 O 0
O8 0.42750 0.08400 -0.08750 0.01400 O 0
O9 0.60290 0.21580 0.43000 0.01800 O 0
Wat10 0.45880 0.04700 0.28320 0.02200 O 2
Wat11 0.28860 0.40900 0.07420 0.03400 O 2
Wat12 0.14770 0.01370 0.37050 0.02500 O 2

loop_
_cod_changelog_entry_id
_cod_changelog_entry_author
_cod_changelog_entry_date
_cod_changelog_entry_text
1
;cod-tools version 3.8.0
Id: cif_guess_AMCSD_atom_types 9574 2023-05-10 09:00:05Z saulius
;
2023-05-10T18:48:17+03:00
;Derived atom types and hydrogen counts
from atom names that follow the AMCSD naming convention
(Wat == water, O-H == hydroxyl).
;

loop_
_cod_related_entry_id
_cod_related_entry_database
_cod_related_entry_code
1 AMCSD 0002870
